data_7123528
loop_
_publ_author_name
'Mehta, Meera'
'Goicoechea, Jose M.'

_publ_section_title
;
 Carboboration of isocyanates with tris(pentafluorophenyl)borane and
 evidence for dissociative FLP chemistry of an acid--base pair
;
_journal_name_full 'Chemical Communications'
_journal_paper_doi 10.1039/C9CC02707F
_journal_year 2019
_chemical_formula_moiety 'C33 H18 B F15 N2 O2'
_chemical_formula_sum 'C33 H18 B F15 N2 O2'
_chemical_formula_weight 770.30
_chemical_name_systematic
;
 cyclo-[B(C6F5)2N(CH2C6H5)C(O)N(C6H11)C(C6F5)O]
;
_space_group_crystal_system monoclinic
_space_group_IT_number 14
_space_group_name_Hall '-P 2yn'
_space_group_name_H-M_alt 'P 1 21/n 1'
_symmetry_space_group_name_Hall '-P 2yn'
_symmetry_space_group_name_H-M 'P 1 21/n 1'
_atom_sites_solution_hydrogens geom
_audit_creation_method SHELXL-2018/1
_audit_update_record
;
2019-04-04 deposited with the CCDC.    2019-05-23 downloaded from the CCDC.
;
_cell_angle_alpha 90
_cell_angle_beta 91.0590(10)
_cell_angle_gamma 90
_cell_formula_units_Z 8
_cell_length_a 14.4113(2)
_cell_length_b 12.5047(2)
_cell_length_c 35.4165(4)
_cell_measurement_reflns_used 15561
_cell_measurement_temperature 150(2)
_cell_measurement_theta_max 75.7080
_cell_measurement_theta_min 4.6830
_cell_volume 6381.28(15)
_computing_cell_refinement 'CrysAlisPro 1.171.39.46 (Rigaku OD, 2018)'
_computing_data_collection 'CrysAlisPro 1.171.39.46 (Rigaku OD, 2018)'
_computing_data_reduction 'CrysAlisPro 1.171.39.46 (Rigaku OD, 2018)'
_computing_structure_refinement 'SHELXL-2018/1 (Sheldrick, 2018)'
_computing_structure_solution 'SHELXS-97 (Sheldrick, 1990)'
_diffrn_ambient_temperature 150(2)
_diffrn_detector_area_resol_mean 10.4102
_diffrn_measured_fraction_theta_full 0.999
_diffrn_measured_fraction_theta_max 0.985
_diffrn_measurement_device_type 'SuperNova, Dual, Cu at zero, Atlas'
_diffrn_measurement_method '\w scans'
_diffrn_radiation_monochromator mirror
_diffrn_radiation_source 'SuperNova (Cu) X-ray Source'
_diffrn_radiation_type CuK\a
_diffrn_radiation_wavelength 1.54184
_diffrn_reflns_av_R_equivalents 0.0288
_diffrn_reflns_av_unetI/netI 0.0315
_diffrn_reflns_Laue_measured_fraction_full 0.999
_diffrn_reflns_Laue_measured_fraction_max 0.985
_diffrn_reflns_limit_h_max 18
_diffrn_reflns_limit_h_min -14
_diffrn_reflns_limit_k_max 14
_diffrn_reflns_limit_k_min -15
_diffrn_reflns_limit_l_max 44
_diffrn_reflns_limit_l_min -39
_diffrn_reflns_number 36270
_diffrn_reflns_point_group_measured_fraction_full 0.999
_diffrn_reflns_point_group_measured_fraction_max 0.985
_diffrn_reflns_theta_full 67.684
_diffrn_reflns_theta_max 76.158
_diffrn_reflns_theta_min 3.749
_exptl_absorpt_coefficient_mu 1.435
_exptl_absorpt_correction_T_max 1.00000
_exptl_absorpt_correction_T_min 0.93421
_exptl_absorpt_correction_type multi-scan
_exptl_absorpt_process_details
;
CrysAlisPro 1.171.39.46 (Rigaku Oxford Diffraction, 2018)
Empirical absorption correction using spherical harmonics,
 implemented in SCALE3 ABSPACK scaling algorithm.
;
_exptl_crystal_colour colourless
_exptl_crystal_density_diffrn 1.604
_exptl_crystal_description block
_exptl_crystal_F_000 3088
_exptl_crystal_size_max 0.500
_exptl_crystal_size_mid 0.340
_exptl_crystal_size_min 0.200
_refine_diff_density_max 0.381
_refine_diff_density_min -0.250
_refine_diff_density_rms 0.049
_refine_ls_extinction_method none
_refine_ls_goodness_of_fit_ref 1.137
_refine_ls_hydrogen_treatment constr
_refine_ls_matrix_type full
_refine_ls_number_parameters 955
_refine_ls_number_reflns 13144
_refine_ls_number_restraints 0
_refine_ls_restrained_S_all 1.137
_refine_ls_R_factor_all 0.0554
_refine_ls_R_factor_gt 0.0477
_refine_ls_shift/su_max 0.000
_refine_ls_shift/su_mean 0.000
_refine_ls_structure_factor_coef Fsqd
_refine_ls_weighting_details 'w=1/[\s^2^(Fo^2^)+(0.0279P)^2^+5.4531P] where P=(Fo^2^+2Fc^2^)/3'
_refine_ls_weighting_scheme calc
_refine_ls_wR_factor_gt 0.1134
_refine_ls_wR_factor_ref 0.1173
_reflns_Friedel_coverage 0.000
_reflns_number_gt 11299
_reflns_number_total 13144
_reflns_threshold_expression 'I > 2\s(I)'
_cod_data_source_file c9cc02707f2.cif
_cod_data_source_block MM443
_cod_database_code 7123528
_shelx_shelxl_version_number 2018/1
_shelx_space_group_comment
;
The symmetry employed for this shelxl refinement is uniquely defined
by the following loop, which should always be used as a source of
symmetry information in preference to the above space-group names.
They are only intended as comments.
;
_shelx_estimated_absorpt_t_min 0.534
_shelx_estimated_absorpt_t_max 0.762

loop_
_space_group_symop_operation_xyz
'x, y, z'
'-x+1/2, y+1/2, -z+1/2'
'-x, -y, -z'
'x-1/2, -y-1/2, z-1/2'

loop_
_atom_site_label
_atom_site_type_symbol
_atom_site_fract_x
_atom_site_fract_y
_atom_site_fract_z
_atom_site_U_iso_or_equiv
_atom_site_adp_type
_atom_site_occupancy
_atom_site_site_symmetry_order
_atom_site_calc_flag
_atom_site_refinement_flags_posn
_atom_site_refinement_flags_adp
B1 B 0.65942(16) 0.6260(2) 0.10276(7) 0.0289(5) Uani 1 1 d . .
N1 N 0.74589(12) 0.69510(15) 0.10821(5) 0.0294(4) Uani 1 1 d . .
C1 C 0.77787(15) 0.72582(18) 0.14191(6) 0.0321(4) Uani 1 1 d . .
O1 O 0.84807(12) 0.77492(15) 0.14961(5) 0.0435(4) Uani 1 1 d . .
N2 N 0.71624(12) 0.69837(15) 0.17340(5) 0.0310(4) Uani 1 1 d . .
C2 C 0.62616(15) 0.68437(17) 0.16680(6) 0.0293(4) Uani 1 1 d . .
O2 O 0.59241(10) 0.66200(13) 0.13448(4) 0.0309(3) Uani 1 1 d . .
C3 C 0.60837(15) 0.65194(19) 0.06279(6) 0.0315(4) Uani 1 1 d . .
C4 C 0.55183(16) 0.7403(2) 0.05709(6) 0.0358(5) Uani 1 1 d . .
C5 C 0.51406(17) 0.7679(2) 0.02224(8) 0.0445(6) Uani 1 1 d . .
C6 C 0.53268(19) 0.7058(3) -0.00875(7) 0.0488(7) Uani 1 1 d . .
C7 C 0.58832(19) 0.6177(2) -0.00479(7) 0.0450(6) Uani 1 1 d . .
C8 C 0.62454(17) 0.5927(2) 0.03034(6) 0.0374(5) Uani 1 1 d . .
C9 C 0.67551(14) 0.49918(18) 0.11202(6) 0.0291(4) Uani 1 1 d . .
C10 C 0.60018(14) 0.42978(19) 0.11088(6) 0.0306(4) Uani 1 1 d . .
C11 C 0.60493(15) 0.32352(19) 0.12082(6) 0.0333(5) Uani 1 1 d . .
C12 C 0.68827(16) 0.28098(19) 0.13296(6) 0.0340(5) Uani 1 1 d . .
C13 C 0.76524(15) 0.34550(19) 0.13470(6) 0.0331(5) Uani 1 1 d . .
C14 C 0.75807(14) 0.45163(18) 0.12409(6) 0.0309(4) Uani 1 1 d . .
C15 C 0.80699(15) 0.71658(19) 0.07632(6) 0.0335(5) Uani 1 1 d . .
H15A H 0.806904 0.653261 0.059538 0.040 Uiso 1 1 calc R U
H15B H 0.871143 0.726549 0.086166 0.040 Uiso 1 1 calc R U
C16 C 0.77972(16) 0.8136(2) 0.05329(6) 0.0361(5) Uani 1 1 d . .
C17 C 0.73358(18) 0.9003(2) 0.06858(7) 0.0424(5) Uani 1 1 d . .
H17 H 0.718325 0.899530 0.094558 0.051 Uiso 1 1 calc R U
C18 C 0.7093(2) 0.9881(2) 0.04651(9) 0.0538(7) Uani 1 1 d . .
H18 H 0.676498 1.046102 0.057315 0.065 Uiso 1 1 calc R U
C19 C 0.7325(3) 0.9913(3) 0.00923(9) 0.0668(9) Uani 1 1 d . .
H19 H 0.716416 1.051625 -0.005825 0.080 Uiso 1 1 calc R U
C20 C 0.7793(3) 0.9069(3) -0.00628(9) 0.0703(10) Uani 1 1 d . .
H20 H 0.795927 0.909261 -0.032095 0.084 Uiso 1 1 calc R U
C21 C 0.8025(2) 0.8180(3) 0.01543(8) 0.0522(7) Uani 1 1 d . .
H21 H 0.834278 0.759722 0.004268 0.063 Uiso 1 1 calc R U
C22 C 0.75564(16) 0.7013(2) 0.21292(6) 0.0368(5) Uani 1 1 d . .
H22 H 0.707620 0.668797 0.229411 0.044 Uiso 1 1 calc R U
C23 C 0.7720(2) 0.8143(2) 0.22766(7) 0.0522(7) Uani 1 1 d . .
H23A H 0.713880 0.856355 0.225808 0.063 Uiso 1 1 calc R U
H23B H 0.819750 0.850610 0.212528 0.063 Uiso 1 1 calc R U
C24 C 0.8047(2) 0.8058(3) 0.26906(8) 0.0679(10) Uani 1 1 d . .
H24A H 0.816911 0.878294 0.279256 0.082 Uiso 1 1 calc R U
H24B H 0.755299 0.772671 0.284180 0.082 Uiso 1 1 calc R U
C25 C 0.8917(2) 0.7395(4) 0.27228(9) 0.0860(15) Uani 1 1 d . .
H25A H 0.912441 0.735878 0.299062 0.103 Uiso 1 1 calc R U
H25B H 0.941611 0.773747 0.257715 0.103 Uiso 1 1 calc R U
C26 C 0.8747(2) 0.6267(4) 0.25737(9) 0.0736(11) Uani 1 1 d . .
H26A H 0.827784 0.590774 0.273012 0.088 Uiso 1 1 calc R U
H26B H 0.932973 0.584982 0.259254 0.088 Uiso 1 1 calc R U
C27 C 0.84067(19) 0.6296(3) 0.21624(8) 0.0532(7) Uani 1 1 d . .
H27A H 0.890379 0.657462 0.200004 0.064 Uiso 1 1 calc R U
H27B H 0.824724 0.556442 0.207664 0.064 Uiso 1 1 calc R U
C28 C 0.55774(14) 0.70081(18) 0.19724(6) 0.0295(4) Uani 1 1 d . .
C29 C 0.51534(15) 0.79942(18) 0.20015(6) 0.0311(4) Uani 1 1 d . .
C30 C 0.45014(16) 0.8192(2) 0.22728(6) 0.0357(5) Uani 1 1 d . .
C31 C 0.42732(15) 0.7394(2) 0.25201(6) 0.0354(5) Uani 1 1 d . .
C32 C 0.46932(15) 0.6406(2) 0.25026(6) 0.0344(5) Uani 1 1 d . .
C33 C 0.53285(15) 0.62173(18) 0.22235(6) 0.0326(4) Uani 1 1 d . .
F1 F 0.53220(11) 0.80555(12) 0.08607(4) 0.0471(3) Uani 1 1 d . .
F2 F 0.46067(12) 0.85485(16) 0.01865(5) 0.0640(5) Uani 1 1 d . .
F3 F 0.49757(13) 0.73293(19) -0.04276(5) 0.0704(5) Uani 1 1 d . .
F4 F 0.60798(14) 0.55678(17) -0.03494(4) 0.0672(5) Uani 1 1 d . .
F5 F 0.68158(12) 0.50699(13) 0.03202(4) 0.0532(4) Uani 1 1 d . .
F6 F 0.51635(9) 0.46780(12) 0.09980(4) 0.0401(3) Uani 1 1 d . .
F7 F 0.52927(10) 0.26099(12) 0.11966(4) 0.0451(3) Uani 1 1 d . .
F8 F 0.69328(10) 0.17828(12) 0.14357(4) 0.0450(3) Uani 1 1 d . .
F9 F 0.84661(9) 0.30562(12) 0.14722(4) 0.0442(3) Uani 1 1 d . .
F10 F 0.83769(9) 0.50873(11) 0.12624(4) 0.0416(3) Uani 1 1 d . .
F11 F 0.53828(10) 0.87782(12) 0.17632(4) 0.0435(3) Uani 1 1 d . .
F12 F 0.41052(11) 0.91529(13) 0.22954(4) 0.0521(4) Uani 1 1 d . .
F13 F 0.36369(10) 0.75738(14) 0.27823(4) 0.0490(4) Uani 1 1 d . .
F14 F 0.45000(11) 0.56551(13) 0.27562(4) 0.0488(4) Uani 1 1 d . .
F15 F 0.57430(11) 0.52518(11) 0.22049(5) 0.0477(4) Uani 1 1 d . .
B11 B 0.16110(16) 0.62905(19) 0.09875(7) 0.0264(4) Uani 1 1 d . .
N11 N 0.25282(12) 0.65643(14) 0.11894(5) 0.0284(4) Uani 1 1 d . .
C101 C 0.27615(14) 0.75345(18) 0.13099(6) 0.0301(4) Uani 1 1 d . .
O11 O 0.34476(11) 0.77917(13) 0.14937(5) 0.0384(4) Uani 1 1 d . .
N12 N 0.20841(12) 0.83761(14) 0.12100(5) 0.0281(4) Uani 1 1 d . .
C102 C 0.12048(14) 0.81262(16) 0.11465(6) 0.0264(4) Uani 1 1 d . .
O12 O 0.09199(10) 0.71734(11) 0.11044(4) 0.0274(3) Uani 1 1 d . .
C103 C 0.15913(15) 0.64055(16) 0.05277(6) 0.0286(4) Uani 1 1 d . .
C104 C 0.23167(16) 0.67238(18) 0.03021(7) 0.0357(5) Uani 1 1 d . .
C105 C 0.2221(2) 0.6881(2) -0.00832(7) 0.0436(6) Uani 1 1 d . .
C106 C 0.1378(2) 0.6711(2) -0.02590(7) 0.0441(6) Uani 1 1 d . .
C107 C 0.06328(18) 0.6400(2) -0.00475(7) 0.0395(5) Uani 1 1 d . .
C108 C 0.07529(16) 0.62579(18) 0.03340(6) 0.0321(4) Uani 1 1 d . .
C109 C 0.12139(14) 0.51485(16) 0.11376(6) 0.0267(4) Uani 1 1 d . .
C110 C 0.13673(15) 0.41905(18) 0.09521(6) 0.0302(4) Uani 1 1 d . .
C111 C 0.10414(16) 0.32170(17) 0.10774(7) 0.0334(5) Uani 1 1 d . .
C112 C 0.05496(16) 0.31689(17) 0.14050(7) 0.0340(5) Uani 1 1 d . .
C113 C 0.03882(15) 0.40937(19) 0.16024(6) 0.0326(4) Uani 1 1 d . .
C114 C 0.07134(14) 0.50548(17) 0.14676(6) 0.0284(4) Uani 1 1 d . .
C115 C 0.32339(15) 0.57346(18) 0.12570(6) 0.0317(4) Uani 1 1 d . .
H11A H 0.385568 0.606130 0.123277 0.038 Uiso 1 1 calc R U
H11B H 0.316754 0.518209 0.105814 0.038 Uiso 1 1 calc R U
C116 C 0.31841(14) 0.51949(17) 0.16392(6) 0.0300(4) Uani 1 1 d . .
C117 C 0.36538(17) 0.42365(19) 0.16940(7) 0.0391(5) Uani 1 1 d . .
H117 H 0.399415 0.393648 0.149266 0.047 Uiso 1 1 calc R U
C118 C 0.36330(19) 0.3711(2) 0.20385(8) 0.0467(6) Uani 1 1 d . .
H118 H 0.395896 0.305685 0.207189 0.056 Uiso 1 1 calc R U
C119 C 0.31399(19) 0.4137(2) 0.23330(7) 0.0467(6) Uani 1 1 d . .
H119 H 0.312420 0.377755 0.256908 0.056 Uiso 1 1 calc R U
C120 C 0.26704(18) 0.5088(2) 0.22825(7) 0.0437(6) Uani 1 1 d . .
H120 H 0.232830 0.538159 0.248435 0.052 Uiso 1 1 calc R U
C121 C 0.26936(16) 0.56203(19) 0.19378(7) 0.0354(5) Uani 1 1 d . .
H121 H 0.237218 0.627855 0.190663 0.043 Uiso 1 1 calc R U
C122 C 0.23998(15) 0.95270(17) 0.12290(6) 0.0306(4) Uani 1 1 d . .
H122 H 0.190629 0.996077 0.109904 0.037 Uiso 1 1 calc R U
C123 C 0.32860(17) 0.96940(19) 0.10084(7) 0.0384(5) Uani 1 1 d . .
H12C H 0.318941 0.945840 0.074369 0.046 Uiso 1 1 calc R U
H12D H 0.379624 0.926469 0.112205 0.046 Uiso 1 1 calc R U
C124 C 0.3542(2) 1.0884(2) 0.10184(8) 0.0501(7) Uani 1 1 d . .
H12G H 0.413808 1.099296 0.088927 0.060 Uiso 1 1 calc R U
H12H H 0.305868 1.130124 0.088140 0.060 Uiso 1 1 calc R U
C125 C 0.3629(2) 1.1284(2) 0.14227(9) 0.0546(7) Uani 1 1 d . .
H12E H 0.378097 1.205592 0.142167 0.066 Uiso 1 1 calc R U
H12F H 0.414202 1.090147 0.155412 0.066 Uiso 1 1 calc R U
C126 C 0.27319(18) 1.1110(2) 0.16356(8) 0.0436(6) Uani 1 1 d . .
H12I H 0.222765 1.153553 0.151589 0.052 Uiso 1 1 calc R U
H12J H 0.281469 1.135792 0.189947 0.052 Uiso 1 1 calc R U
C127 C 0.24616(16) 0.99256(19) 0.16337(6) 0.0346(5) Uani 1 1 d . .
H12A H 0.293160 0.950602 0.177732 0.042 Uiso 1 1 calc R U
H12B H 0.185523 0.983227 0.175634 0.042 Uiso 1 1 calc R U
C128 C 0.04808(14) 0.89726(17) 0.11146(6) 0.0281(4) Uani 1 1 d . .
C129 C 0.02792(16) 0.94307(19) 0.07674(6) 0.0337(5) Uani 1 1 d . .
C130 C -0.03949(17) 1.0204(2) 0.07275(7) 0.0397(5) Uani 1 1 d . .
C131 C -0.08964(16) 1.04979(18) 0.10383(8) 0.0398(5) Uani 1 1 d . .
C132 C -0.07215(16) 1.00385(19) 0.13850(7) 0.0369(5) Uani 1 1 d . .
C133 C -0.00285(15) 0.92811(17) 0.14232(6) 0.0296(4) Uani 1 1 d . .
F101 F 0.31673(10) 0.68984(14) 0.04556(4) 0.0502(4) Uani 1 1 d . .
F102 F 0.29469(14) 0.72010(14) -0.02868(5) 0.0625(5) Uani 1 1 d . .
F103 F 0.12690(15) 0.68435(15) -0.06319(4) 0.0663(5) Uani 1 1 d . .
F104 F -0.02031(12) 0.62486(14) -0.02152(4) 0.0561(4) Uani 1 1 d . .
F105 F -0.00061(9) 0.59613(12) 0.05275(4) 0.0396(3) Uani 1 1 d . .
F106 F 0.18732(10) 0.41708(11) 0.06352(4) 0.0381(3) Uani 1 1 d . .
F107 F 0.12017(11) 0.23125(11) 0.08815(4) 0.0468(3) Uani 1 1 d . .
F108 F 0.02457(10) 0.22239(11) 0.15332(4) 0.0451(3) Uani 1 1 d . .
F109 F -0.00870(10) 0.40585(12) 0.19257(4) 0.0416(3) Uani 1 1 d . .
F110 F 0.05401(9) 0.59246(11) 0.16798(4) 0.0363(3) Uani 1 1 d . .
F111 F 0.07719(11) 0.91329(13) 0.04649(4) 0.0476(4) Uani 1 1 d . .
F112 F -0.05589(13) 1.06722(14) 0.03944(5) 0.0589(4) Uani 1 1 d . .
F113 F -0.15590(11) 1.12320(13) 0.10002(5) 0.0571(4) Uani 1 1 d . .
F114 F -0.12173(11) 1.03266(13) 0.16828(5) 0.0529(4) Uani 1 1 d . .
F115 F 0.01529(9) 0.88390(11) 0.17590(4) 0.0381(3) Uani 1 1 d . .

loop_
_atom_site_aniso_label
_atom_site_aniso_U_11
_atom_site_aniso_U_22
_atom_site_aniso_U_33
_atom_site_aniso_U_23
_atom_site_aniso_U_13
_atom_site_aniso_U_12
B1 0.0231(11) 0.0343(12) 0.0293(11) -0.0058(9) 0.0022(8) 0.0006(9)
N1 0.0257(8) 0.0332(9) 0.0294(8) -0.0028(7) 0.0029(7) -0.0022(7)
C1 0.0283(10) 0.0342(11) 0.0339(11) -0.0025(9) 0.0036(8) -0.0038(9)
O1 0.0355(9) 0.0545(11) 0.0404(9) -0.0075(8) 0.0034(7) -0.0201(8)
N2 0.0286(9) 0.0349(10) 0.0294(9) -0.0035(7) 0.0008(7) -0.0067(7)
C2 0.0296(10) 0.0282(10) 0.0300(10) -0.0027(8) 0.0008(8) -0.0022(8)
O2 0.0254(7) 0.0385(8) 0.0287(7) -0.0059(6) 0.0003(6) 0.0007(6)
C3 0.0269(10) 0.0361(11) 0.0317(10) -0.0017(9) 0.0007(8) -0.0023(9)
C4 0.0298(11) 0.0427(13) 0.0351(11) -0.0011(10) 0.0027(9) 0.0000(10)
C5 0.0316(12) 0.0522(15) 0.0497(14) 0.0122(12) -0.0023(10) 0.0035(11)
C6 0.0430(14) 0.0724(19) 0.0308(12) 0.0096(12) -0.0057(10) -0.0066(13)
C7 0.0435(14) 0.0603(17) 0.0313(11) -0.0051(11) 0.0007(10) -0.0076(12)
C8 0.0373(12) 0.0425(13) 0.0323(11) -0.0024(10) 0.0012(9) -0.0015(10)
C9 0.0264(10) 0.0348(11) 0.0260(9) -0.0047(8) 0.0005(7) -0.0019(8)
C10 0.0234(10) 0.0400(12) 0.0284(10) -0.0018(9) -0.0011(8) -0.0004(9)
C11 0.0279(10) 0.0403(12) 0.0319(10) -0.0019(9) 0.0035(8) -0.0088(9)
C12 0.0371(12) 0.0322(11) 0.0327(11) 0.0000(9) 0.0038(9) -0.0019(9)
C13 0.0275(10) 0.0395(12) 0.0323(10) -0.0025(9) -0.0011(8) 0.0026(9)
C14 0.0236(10) 0.0356(11) 0.0336(10) -0.0053(9) 0.0001(8) -0.0044(9)
C15 0.0260(10) 0.0393(12) 0.0354(11) -0.0026(9) 0.0065(8) -0.0025(9)
C16 0.0324(11) 0.0393(12) 0.0366(11) -0.0002(9) 0.0001(9) -0.0083(10)
C17 0.0436(13) 0.0416(13) 0.0422(13) 0.0001(10) 0.0021(10) -0.0025(11)
C18 0.0551(17) 0.0424(15) 0.0637(18) 0.0036(13) -0.0065(13) 0.0013(13)
C19 0.089(2) 0.0544(18) 0.0568(18) 0.0168(15) -0.0118(17) -0.0018(17)
C20 0.100(3) 0.071(2) 0.0403(15) 0.0129(15) 0.0044(16) -0.004(2)
C21 0.0612(18) 0.0565(17) 0.0392(13) -0.0002(12) 0.0089(12) -0.0029(14)
C22 0.0317(11) 0.0495(14) 0.0290(10) -0.0044(10) -0.0004(8) -0.0094(10)
C23 0.0594(17) 0.0578(17) 0.0395(13) -0.0132(12) 0.0046(12) -0.0234(14)
C24 0.065(2) 0.099(3) 0.0398(14) -0.0191(16) 0.0038(13) -0.0425(19)
C25 0.0508(18) 0.171(5) 0.0355(14) -0.009(2) -0.0065(12) -0.045(2)
C26 0.0408(15) 0.134(4) 0.0457(16) 0.0123(19) -0.0088(12) 0.0073(19)
C27 0.0371(13) 0.081(2) 0.0408(13) 0.0000(14) -0.0040(10) 0.0058(14)
C28 0.0252(10) 0.0345(11) 0.0288(10) -0.0051(8) 0.0000(8) -0.0024(8)
C29 0.0299(10) 0.0337(11) 0.0296(10) 0.0000(8) -0.0015(8) 0.0002(9)
C30 0.0306(11) 0.0427(13) 0.0336(11) -0.0048(9) -0.0029(8) 0.0102(10)
C31 0.0228(10) 0.0543(14) 0.0291(10) -0.0057(10) 0.0015(8) -0.0003(10)
C32 0.0285(11) 0.0421(13) 0.0324(11) 0.0022(9) -0.0002(8) -0.0098(9)
C33 0.0294(11) 0.0287(11) 0.0397(11) -0.0031(9) -0.0003(9) -0.0021(9)
F1 0.0477(8) 0.0454(8) 0.0481(8) -0.0040(7) 0.0034(6) 0.0154(7)
F2 0.0550(10) 0.0705(12) 0.0663(11) 0.0205(9) -0.0042(8) 0.0209(9)
F3 0.0641(11) 0.1081(16) 0.0384(8) 0.0181(9) -0.0128(7) 0.0039(11)
F4 0.0813(13) 0.0888(14) 0.0314(8) -0.0161(8) -0.0013(8) 0.0042(11)
F5 0.0709(11) 0.0508(9) 0.0380(7) -0.0102(7) 0.0033(7) 0.0190(8)
F6 0.0232(6) 0.0475(8) 0.0494(8) 0.0040(6) -0.0054(5) -0.0031(6)
F7 0.0333(7) 0.0454(8) 0.0565(9) 0.0032(7) 0.0003(6) -0.0157(6)
F8 0.0450(8) 0.0355(7) 0.0546(8) 0.0062(6) 0.0056(6) -0.0013(6)
F9 0.0308(7) 0.0424(8) 0.0591(9) 0.0024(7) -0.0074(6) 0.0047(6)
F10 0.0229(6) 0.0377(7) 0.0638(9) -0.0032(6) -0.0063(6) -0.0044(5)
F11 0.0511(8) 0.0390(8) 0.0407(7) 0.0075(6) 0.0044(6) 0.0056(6)
F12 0.0533(9) 0.0538(9) 0.0491(8) -0.0040(7) 0.0030(7) 0.0255(8)
F13 0.0321(7) 0.0774(11) 0.0377(7) -0.0056(7) 0.0096(6) 0.0042(7)
F14 0.0485(8) 0.0542(9) 0.0439(8) 0.0106(7) 0.0055(6) -0.0154(7)
F15 0.0506(9) 0.0310(7) 0.0619(9) -0.0001(6) 0.0093(7) 0.0002(6)
B11 0.0220(10) 0.0255(11) 0.0318(11) -0.0016(9) 0.0017(8) 0.0009(9)
N11 0.0231(8) 0.0253(8) 0.0368(9) -0.0012(7) -0.0014(7) 0.0015(7)
C101 0.0243(10) 0.0296(11) 0.0364(11) 0.0020(8) 0.0004(8) -0.0021(8)
O11 0.0276(8) 0.0347(8) 0.0523(10) -0.0008(7) -0.0117(7) -0.0039(7)
N12 0.0245(8) 0.0238(8) 0.0361(9) 0.0004(7) -0.0013(7) -0.0028(7)
C102 0.0266(10) 0.0254(10) 0.0271(9) -0.0004(8) 0.0013(7) -0.0026(8)
O12 0.0233(7) 0.0241(7) 0.0349(7) -0.0031(6) 0.0008(5) -0.0015(6)
C103 0.0278(10) 0.0233(9) 0.0348(10) -0.0006(8) 0.0030(8) 0.0028(8)
C104 0.0341(11) 0.0295(11) 0.0438(12) 0.0001(9) 0.0083(9) 0.0005(9)
C105 0.0555(16) 0.0321(12) 0.0441(13) 0.0039(10) 0.0212(11) 0.0037(11)
C106 0.0685(17) 0.0344(12) 0.0295(11) 0.0005(9) 0.0047(11) 0.0103(12)
C107 0.0484(14) 0.0343(12) 0.0356(12) -0.0045(9) -0.0051(10) 0.0089(10)
C108 0.0336(11) 0.0285(10) 0.0342(11) -0.0028(8) 0.0014(8) 0.0045(9)
C109 0.0232(9) 0.0256(10) 0.0311(10) -0.0004(8) -0.0034(7) -0.0006(8)
C110 0.0290(10) 0.0295(11) 0.0320(10) -0.0005(8) -0.0029(8) 0.0004(8)
C111 0.0344(11) 0.0232(10) 0.0422(12) -0.0038(9) -0.0082(9) 0.0030(9)
C112 0.0327(11) 0.0242(10) 0.0448(12) 0.0081(9) -0.0092(9) -0.0058(9)
C113 0.0272(10) 0.0366(12) 0.0339(11) 0.0063(9) -0.0016(8) -0.0028(9)
C114 0.0244(10) 0.0274(10) 0.0334(10) -0.0018(8) -0.0013(8) -0.0012(8)
C115 0.0255(10) 0.0309(11) 0.0386(11) -0.0005(9) -0.0001(8) 0.0021(8)
C116 0.0228(9) 0.0282(10) 0.0389(11) -0.0007(9) -0.0037(8) -0.0029(8)
C117 0.0351(12) 0.0334(12) 0.0488(13) 0.0011(10) -0.0001(10) 0.0022(10)
C118 0.0461(14) 0.0371(13) 0.0566(15) 0.0094(11) -0.0079(12) 0.0015(11)
C119 0.0521(15) 0.0469(14) 0.0406(13) 0.0096(11) -0.0089(11) -0.0126(12)
C120 0.0424(13) 0.0510(15) 0.0376(12) -0.0022(11) 0.0005(10) -0.0085(11)
C121 0.0317(11) 0.0332(11) 0.0413(12) -0.0014(9) -0.0010(9) 0.0002(9)
C122 0.0281(10) 0.0245(10) 0.0393(11) 0.0018(8) 0.0002(8) -0.0070(8)
C123 0.0392(12) 0.0357(12) 0.0406(12) -0.0004(10) 0.0092(10) -0.0057(10)
C124 0.0493(15) 0.0412(14) 0.0604(16) 0.0046(12) 0.0163(12) -0.0162(12)
C125 0.0496(16) 0.0401(14) 0.0747(19) -0.0123(13) 0.0150(14) -0.0215(12)
C126 0.0432(14) 0.0334(12) 0.0544(15) -0.0103(11) 0.0069(11) -0.0103(10)
C127 0.0308(11) 0.0329(11) 0.0404(12) -0.0013(9) 0.0036(9) -0.0069(9)
C128 0.0251(10) 0.0239(10) 0.0353(10) -0.0019(8) -0.0001(8) -0.0033(8)
C129 0.0335(11) 0.0321(11) 0.0357(11) -0.0004(9) 0.0015(9) 0.0015(9)
C130 0.0400(13) 0.0327(12) 0.0461(13) 0.0046(10) -0.0073(10) 0.0018(10)
C131 0.0300(11) 0.0253(11) 0.0640(16) -0.0044(10) -0.0033(10) 0.0043(9)
C132 0.0309(11) 0.0292(11) 0.0509(13) -0.0098(10) 0.0069(9) -0.0012(9)
C133 0.0269(10) 0.0259(10) 0.0360(11) -0.0023(8) 0.0012(8) -0.0056(8)
F101 0.0335(7) 0.0596(10) 0.0578(9) 0.0037(7) 0.0113(6) -0.0111(7)
F102 0.0783(12) 0.0546(10) 0.0558(10) 0.0087(8) 0.0350(9) -0.0036(9)
F103 0.1093(15) 0.0606(11) 0.0291(7) 0.0043(7) 0.0062(8) 0.0133(10)
F104 0.0615(10) 0.0638(10) 0.0422(8) -0.0074(7) -0.0200(7) 0.0101(8)
F105 0.0273(6) 0.0520(8) 0.0393(7) -0.0035(6) -0.0023(5) -0.0018(6)
F106 0.0437(7) 0.0330(7) 0.0378(7) -0.0049(5) 0.0071(5) 0.0038(6)
F107 0.0603(9) 0.0245(6) 0.0555(9) -0.0075(6) -0.0051(7) 0.0013(6)
F108 0.0444(8) 0.0292(7) 0.0614(9) 0.0125(6) -0.0064(7) -0.0091(6)
F109 0.0401(7) 0.0452(8) 0.0395(7) 0.0096(6) 0.0066(6) -0.0057(6)
F110 0.0406(7) 0.0321(7) 0.0365(7) -0.0048(5) 0.0081(5) -0.0015(6)
F111 0.0519(9) 0.0546(9) 0.0367(7) 0.0038(6) 0.0055(6) 0.0159(7)
F112 0.0669(11) 0.0551(10) 0.0544(9) 0.0166(8) -0.0099(8) 0.0169(8)
F113 0.0482(9) 0.0379(8) 0.0849(12) -0.0042(8) -0.0050(8) 0.0185(7)
F114 0.0445(8) 0.0521(9) 0.0626(10) -0.0146(8) 0.0159(7) 0.0093(7)
F115 0.0377(7) 0.0421(8) 0.0346(7) -0.0017(6) 0.0042(5) -0.0035(6)

loop_
_atom_type_symbol
_atom_type_description
_atom_type_scat_dispersion_real
_atom_type_scat_dispersion_imag
_atom_type_scat_source
C C 0.0181 0.0091 'International Tables Vol C Tables 4.2.6.8 and 6.1.1.4'
H H 0.0000 0.0000 'International Tables Vol C Tables 4.2.6.8 and 6.1.1.4'
B B 0.0090 0.0039 'International Tables Vol C Tables 4.2.6.8 and 6.1.1.4'
N N 0.0311 0.0180 'International Tables Vol C Tables 4.2.6.8 and 6.1.1.4'
O O 0.0492 0.0322 'International Tables Vol C Tables 4.2.6.8 and 6.1.1.4'
F F 0.0727 0.0534 'International Tables Vol C Tables 4.2.6.8 and 6.1.1.4'

loop_
_geom_angle_atom_site_label_1
_geom_angle_atom_site_label_2
_geom_angle_atom_site_label_3
_geom_angle
N1 B1 O2 105.08(16)
N1 B1 C3 110.77(18)
O2 B1 C3 107.14(17)
N1 B1 C9 114.30(18)
O2 B1 C9 102.87(17)
C3 B1 C9 115.52(18)
C1 N1 C15 115.78(18)
C1 N1 B1 123.13(18)
C15 N1 B1 120.38(17)
O1 C1 N1 128.6(2)
O1 C1 N2 117.33(19)
N1 C1 N2 114.03(18)
C2 N2 C1 119.82(18)
C2 N2 C22 121.30(18)
C1 N2 C22 118.39(17)
O2 C2 N2 123.13(19)
O2 C2 C28 115.88(18)
N2 C2 C28 120.89(18)
C2 O2 B1 118.79(16)
C4 C3 C8 114.3(2)
C4 C3 B1 123.0(2)
C8 C3 B1 122.4(2)
F1 C4 C5 116.4(2)
F1 C4 C3 120.3(2)
C5 C4 C3 123.3(2)
F2 C5 C6 120.2(2)
F2 C5 C4 120.2(3)
C6 C5 C4 119.5(2)
F3 C6 C7 120.4(3)
F3 C6 C5 119.9(3)
C7 C6 C5 119.7(2)
F4 C7 C6 120.4(2)
F4 C7 C8 120.4(3)
C6 C7 C8 119.2(2)
F5 C8 C7 116.1(2)
F5 C8 C3 119.8(2)
C7 C8 C3 124.0(2)
C10 C9 C14 113.9(2)
C10 C9 B1 119.47(19)
C14 C9 B1 126.43(19)
F6 C10 C11 117.04(19)
F6 C10 C9 118.9(2)
C11 C10 C9 124.1(2)
F7 C11 C12 119.3(2)
F7 C11 C10 121.2(2)
C12 C11 C10 119.5(2)
F8 C12 C13 120.8(2)
F8 C12 C11 120.0(2)
C13 C12 C11 119.2(2)
F9 C13 C12 119.8(2)
F9 C13 C14 120.5(2)
C12 C13 C14 119.7(2)
F10 C14 C13 115.62(19)
F10 C14 C9 120.8(2)
C13 C14 C9 123.6(2)
N1 C15 C16 114.10(19)
N1 C15 H15A 108.7
C16 C15 H15A 108.7
N1 C15 H15B 108.7
C16 C15 H15B 108.7
H15A C15 H15B 107.6
C17 C16 C21 118.1(2)
C17 C16 C15 122.6(2)
C21 C16 C15 119.3(2)
C16 C17 C18 121.1(3)
C16 C17 H17 119.5
C18 C17 H17 119.5
C19 C18 C17 120.1(3)
C19 C18 H18 119.9
C17 C18 H18 119.9
C18 C19 C20 119.6(3)
C18 C19 H19 120.2
C20 C19 H19 120.2
C19 C20 C21 120.6(3)
C19 C20 H20 119.7
C21 C20 H20 119.7
C16 C21 C20 120.5(3)
C16 C21 H21 119.8
C20 C21 H21 119.8
N2 C22 C27 110.38(19)
N2 C22 C23 113.3(2)
C27 C22 C23 113.6(2)
N2 C22 H22 106.3
C27 C22 H22 106.3
C23 C22 H22 106.3
C22 C23 C24 107.8(3)
C22 C23 H23A 110.1
C24 C23 H23A 110.1
C22 C23 H23B 110.1
C24 C23 H23B 110.1
H23A C23 H23B 108.5
C25 C24 C23 110.6(3)
C25 C24 H24A 109.5
C23 C24 H24A 109.5
C25 C24 H24B 109.5
C23 C24 H24B 109.5
H24A C24 H24B 108.1
C24 C25 C26 110.8(2)
C24 C25 H25A 109.5
C26 C25 H25A 109.5
C24 C25 H25B 109.5
C26 C25 H25B 109.5
H25A C25 H25B 108.1
C25 C26 C27 110.8(3)
C25 C26 H26A 109.5
C27 C26 H26A 109.5
C25 C26 H26B 109.5
C27 C26 H26B 109.5
H26A C26 H26B 108.1
C22 C27 C26 109.4(2)
C22 C27 H27A 109.8
C26 C27 H27A 109.8
C22 C27 H27B 109.8
C26 C27 H27B 109.8
H27A C27 H27B 108.2
C29 C28 C33 118.1(2)
C29 C28 C2 118.5(2)
C33 C28 C2 123.4(2)
F11 C29 C30 119.2(2)
F11 C29 C28 119.47(19)
C30 C29 C28 121.4(2)
F12 C30 C31 120.6(2)
F12 C30 C29 120.1(2)
C31 C30 C29 119.3(2)
F13 C31 C30 119.8(2)
F13 C31 C32 119.3(2)
C30 C31 C32 120.9(2)
F14 C32 C31 120.3(2)
F14 C32 C33 120.8(2)
C31 C32 C33 118.9(2)
F15 C33 C32 119.2(2)
F15 C33 C28 119.2(2)
C32 C33 C28 121.5(2)
N11 B11 O12 105.66(16)
N11 B11 C109 110.42(17)
O12 B11 C109 107.81(16)
N11 B11 C103 116.41(17)
O12 B11 C103 101.79(16)
C109 B11 C103 113.70(17)
C101 N11 C115 114.99(17)
C101 N11 B11 124.50(18)
C115 N11 B11 120.50(17)
O11 C101 N11 127.7(2)
O11 C101 N12 117.88(19)
N11 C101 N12 114.37(17)
C102 N12 C101 120.08(17)
C102 N12 C122 121.36(18)
C101 N12 C122 118.16(16)
O12 C102 N12 123.37(19)
O12 C102 C128 115.72(18)
N12 C102 C128 120.90(18)
C102 O12 B11 119.53(16)
C104 C103 C108 114.3(2)
C104 C103 B11 126.9(2)
C108 C103 B11 118.60(18)
F101 C104 C105 116.6(2)
F101 C104 C103 120.2(2)
C105 C104 C103 123.2(2)
F102 C105 C106 119.7(2)
F102 C105 C104 120.6(3)
C106 C105 C104 119.8(2)
F103 C106 C105 121.0(3)
F103 C106 C107 119.6(3)
C105 C106 C107 119.4(2)
F104 C107 C108 120.8(2)
F104 C107 C106 120.0(2)
C108 C107 C106 119.2(2)
F105 C108 C107 116.5(2)
F105 C108 C103 119.31(19)
C107 C108 C103 124.2(2)
C110 C109 C114 114.56(19)
C110 C109 B11 122.84(18)
C114 C109 B11 122.58(18)
F106 C110 C111 116.32(19)
F106 C110 C109 120.21(19)
C111 C110 C109 123.5(2)
F107 C111 C112 119.6(2)
F107 C111 C110 120.7(2)
C112 C111 C110 119.6(2)
F108 C112 C111 120.1(2)
F108 C112 C113 120.7(2)
C111 C112 C113 119.2(2)
F109 C113 C112 119.9(2)
F109 C113 C114 120.3(2)
C112 C113 C114 119.7(2)
F110 C114 C113 116.27(19)
F110 C114 C109 120.35(19)
C113 C114 C109 123.4(2)
N11 C115 C116 114.59(18)
N11 C115 H11A 108.6
C116 C115 H11A 108.6
N11 C115 H11B 108.6
C116 C115 H11B 108.6
H11A C115 H11B 107.6
C117 C116 C121 118.5(2)
C117 C116 C115 118.6(2)
C121 C116 C115 122.9(2)
C118 C117 C116 120.9(2)
C118 C117 H117 119.6
C116 C117 H117 119.6
C119 C118 C117 120.2(2)
C119 C118 H118 119.9
C117 C118 H118 119.9
C120 C119 C118 119.6(2)
C120 C119 H119 120.2
C118 C119 H119 120.2
C119 C120 C121 120.5(2)
C119 C120 H120 119.8
C121 C120 H120 119.8
C116 C121 C120 120.4(2)
C116 C121 H121 119.8
C120 C121 H121 119.8
N12 C122 C127 111.54(18)
N12 C122 C123 111.25(18)
C127 C122 C123 113.82(18)
N12 C122 H122 106.6
C127 C122 H122 106.6
C123 C122 H122 106.6
C122 C123 C124 108.9(2)
C122 C123 H12C 109.9
C124 C123 H12C 109.9
C122 C123 H12D 109.9
C124 C123 H12D 109.9
H12C C123 H12D 108.3
C125 C124 C123 110.9(2)
C125 C124 H12G 109.5
C123 C124 H12G 109.5
C125 C124 H12H 109.5
C123 C124 H12H 109.5
H12G C124 H12H 108.0
C124 C125 C126 111.3(2)
C124 C125 H12E 109.4
C126 C125 H12E 109.4
C124 C125 H12F 109.4
C126 C125 H12F 109.4
H12E C125 H12F 108.0
C125 C126 C127 110.7(2)
C125 C126 H12I 109.5
C127 C126 H12I 109.5
C125 C126 H12J 109.5
C127 C126 H12J 109.5
H12I C126 H12J 108.1
C122 C127 C126 109.4(2)
C122 C127 H12A 109.8
C126 C127 H12A 109.8
C122 C127 H12B 109.8
C126 C127 H12B 109.8
H12A C127 H12B 108.2
C129 C128 C133 118.8(2)
C129 C128 C102 119.82(19)
C133 C128 C102 121.32(19)
F111 C129 C130 119.6(2)
F111 C129 C128 119.2(2)
C130 C129 C128 121.3(2)
F112 C130 C129 120.8(2)
F112 C130 C131 120.2(2)
C129 C130 C131 119.0(2)
F113 C131 C132 119.9(2)
F113 C131 C130 119.3(2)
C132 C131 C130 120.8(2)
F114 C132 C131 120.1(2)
F114 C132 C133 120.3(2)
C131 C132 C133 119.6(2)
F115 C133 C132 120.1(2)
F115 C133 C128 119.43(19)
C132 C133 C128 120.5(2)

loop_
_geom_bond_atom_site_label_1
_geom_bond_atom_site_label_2
_geom_bond_distance
B1 N1 1.526(3)
B1 O2 1.561(3)
B1 C3 1.616(3)
B1 C9 1.635(3)
N1 C1 1.328(3)
N1 C15 1.470(3)
C1 O1 1.210(3)
C1 N2 1.479(3)
N2 C2 1.326(3)
N2 C22 1.501(3)
C2 O2 1.267(3)
C2 C28 1.489(3)
C3 C4 1.386(3)
C3 C8 1.391(3)
C4 F1 1.345(3)
C4 C5 1.383(3)
C5 F2 1.337(3)
C5 C6 1.375(4)
C6 F3 1.341(3)
C6 C7 1.369(4)
C7 F4 1.346(3)
C7 C8 1.376(3)
C8 F5 1.351(3)
C9 C10 1.390(3)
C9 C14 1.390(3)
C10 F6 1.350(2)
C10 C11 1.376(3)
C11 F7 1.342(3)
C11 C12 1.375(3)
C12 F8 1.340(3)
C12 C13 1.372(3)
C13 F9 1.342(3)
C13 C14 1.383(3)
C14 F10 1.352(2)
C15 C16 1.510(3)
C15 H15A 0.9900
C15 H15B 0.9900
C16 C17 1.386(4)
C16 C21 1.388(4)
C17 C18 1.389(4)
C17 H17 0.9500
C18 C19 1.369(5)
C18 H18 0.9500
C19 C20 1.373(5)
C19 H19 0.9500
C20 C21 1.389(5)
C20 H20 0.9500
C21 H21 0.9500
C22 C27 1.521(4)
C22 C23 1.524(4)
C22 H22 1.0000
C23 C24 1.535(4)
C23 H23A 0.9900
C23 H23B 0.9900
C24 C25 1.506(6)
C24 H24A 0.9900
C24 H24B 0.9900
C25 C26 1.524(6)
C25 H25A 0.9900
C25 H25B 0.9900
C26 C27 1.529(4)
C26 H26A 0.9900
C26 H26B 0.9900
C27 H27A 0.9900
C27 H27B 0.9900
C28 C29 1.381(3)
C28 C33 1.382(3)
C29 F11 1.339(3)
C29 C30 1.379(3)
C30 F12 1.333(3)
C30 C31 1.372(4)
C31 F13 1.336(3)
C31 C32 1.377(4)
C32 F14 1.332(3)
C32 C33 1.380(3)
C33 F15 1.349(3)
B11 N11 1.530(3)
B11 O12 1.548(3)
B11 C109 1.631(3)
B11 C103 1.635(3)
N11 C101 1.327(3)
N11 C115 1.469(3)
C101 O11 1.217(3)
C101 N12 1.474(3)
N12 C102 1.320(3)
N12 C122 1.510(3)
C102 O12 1.268(2)
C102 C128 1.489(3)
C103 C104 1.386(3)
C103 C108 1.391(3)
C104 F101 1.350(3)
C104 C105 1.383(4)
C105 F102 1.342(3)
C105 C106 1.372(4)
C106 F103 1.338(3)
C106 C107 1.376(4)
C107 F104 1.347(3)
C107 C108 1.370(3)
C108 F105 1.353(3)
C109 C110 1.386(3)
C109 C114 1.390(3)
C110 F106 1.350(3)
C110 C111 1.381(3)
C111 F107 1.349(3)
C111 C112 1.372(3)
C112 F108 1.342(2)
C112 C113 1.373(3)
C113 F109 1.346(3)
C113 C114 1.379(3)
C114 F110 1.348(2)
C115 C116 1.515(3)
C115 H11A 0.9900
C115 H11B 0.9900
C116 C117 1.388(3)
C116 C121 1.389(3)
C117 C118 1.387(4)
C117 H117 0.9500
C118 C119 1.380(4)
C118 H118 0.9500
C119 C120 1.378(4)
C119 H119 0.9500
C120 C121 1.391(3)
C120 H120 0.9500
C121 H121 0.9500
C122 C127 1.518(3)
C122 C123 1.524(3)
C122 H122 1.0000
C123 C124 1.533(3)
C123 H12C 0.9900
C123 H12D 0.9900
C124 C125 1.520(4)
C124 H12G 0.9900
C124 H12H 0.9900
C125 C126 1.524(4)
C125 H12E 0.9900
C125 H12F 0.9900
C126 C127 1.531(3)
C126 H12I 0.9900
C126 H12J 0.9900
C127 H12A 0.9900
C127 H12B 0.9900
C128 C129 1.383(3)
C128 C133 1.383(3)
C129 F111 1.349(3)
C129 C130 1.376(3)
C130 F112 1.334(3)
C130 C131 1.378(4)
C131 F113 1.330(3)
C131 C132 1.375(4)
C132 F114 1.335(3)
C132 C133 1.381(3)
C133 F115 1.333(3)
